data_7204360
loop_
_publ_author_name
'Bell, Paul C.'
'Skranc, Wolfgang'
'Formosa, Xavier'
'O'Leary, Jane'
'Wallis, John D.'

_publ_section_title
;
 Interactions between alkynes and methoxy or dimethylamino groups in
 peri-naphthalene systems
;
_journal_issue 5
_journal_name_full 'Journal of the Chemical Society, Perkin Transactions 2'
_journal_page_first 878
_journal_paper_doi 10.1039/b201038k
_journal_year 2002
_chemical_formula_sum 'C31 H24 O Si'
_chemical_formula_weight 440.59
_chemical_melting_point 371(2)
_chemical_name_systematic
; 
8-methoxy-1-triphenylsilylethenylnaphthalene  
;
_space_group_IT_number 2
_symmetry_cell_setting triclinic
_symmetry_space_group_name_Hall '-P 1'
_symmetry_space_group_name_H-M 'P -1'
_atom_sites_solution_hydrogens mixed
_atom_sites_solution_primary direct
_atom_sites_solution_secondary difmap
_audit_creation_method SHELXL-97
_cell_angle_alpha 93.97
_cell_angle_beta 98.58
_cell_angle_gamma 106.71
_cell_formula_units_Z 4
_cell_length_a 11.410
_cell_length_b 13.761
_cell_length_c 16.352
_cell_measurement_reflns_used 14825
_cell_measurement_temperature 120(2)
_cell_measurement_theta_max 25.03
_cell_measurement_theta_min 2.91
_cell_volume 2414.434
_computing_cell_refinement 'DENZO (Otwinowski and Minor, 1997) and COLLECT (Hooft, 1998)'
_computing_data_collection 'DENZO (Otwinowski and Minor, 1997) and COLLECT (Hooft, 1998)'
_computing_data_reduction 'DENZO (Otwinowski and Minor, 1997) and COLLECT (Hooft, 1998)'
_computing_molecular_graphics 'ORTEPIII (Johnson and Burnett, 1996)'
_computing_publication_material 'SHELXL-97 (Sheldrick, 1998)'
_computing_structure_refinement 'SHELXL-97 (Sheldrick, 1997)'
_computing_structure_solution 'SHELXS-97 (Sheldrick, 1990)'
_diffrn_ambient_temperature 120(2)
_diffrn_measured_fraction_theta_full 0.973
_diffrn_measured_fraction_theta_max 0.973
_diffrn_measurement_device_type 'Enraf Nonius KappCCD area detector'
_diffrn_measurement_method 'Phi and Omega scans to fill Ewald sphere'
_diffrn_radiation_monochromator graphite
_diffrn_radiation_source 'Enraf Nonius FR591 rotating anode'
_diffrn_radiation_type MoK\a
_diffrn_radiation_wavelength 0.71073
_diffrn_reflns_av_R_equivalents 0.0898
_diffrn_reflns_av_sigmaI/netI 0.1158
_diffrn_reflns_limit_h_max 13
_diffrn_reflns_limit_h_min -13
_diffrn_reflns_limit_k_max 16
_diffrn_reflns_limit_k_min -16
_diffrn_reflns_limit_l_max 19
_diffrn_reflns_limit_l_min -19
_diffrn_reflns_number 24409
_diffrn_reflns_theta_full 25.07
_diffrn_reflns_theta_max 25.07
_diffrn_reflns_theta_min 3.11
_exptl_absorpt_coefficient_mu 0.118
_exptl_absorpt_correction_T_max 0.98327
_exptl_absorpt_correction_T_min 0.96314
_exptl_absorpt_correction_type multi-scan
_exptl_absorpt_process_details
;    
using multiple and symmetry-related data measurements via the program 
SORTAV (Blessing, 1995)
See R.H. Blessing, Acta Cryst., (1995), A51, 33-38 
;
_exptl_crystal_colour colourless
_exptl_crystal_density_diffrn 1.212
_exptl_crystal_density_method 'not measured'
_exptl_crystal_description block
_exptl_crystal_F_000 928
_exptl_crystal_size_max 0.15
_exptl_crystal_size_mid 0.1
_exptl_crystal_size_min 0.1
_refine_diff_density_max 0.350
_refine_diff_density_min -0.300
_refine_diff_density_rms 0.065
_refine_ls_extinction_method none
_refine_ls_goodness_of_fit_ref 0.925
_refine_ls_hydrogen_treatment mixed
_refine_ls_matrix_type full
_refine_ls_number_parameters 805
_refine_ls_number_reflns 8349
_refine_ls_number_restraints 36
_refine_ls_restrained_S_all 0.928
_refine_ls_R_factor_all 0.1280
_refine_ls_R_factor_gt 0.0567
_refine_ls_shift/su_max 0.009
_refine_ls_shift/su_mean 0.001
_refine_ls_structure_factor_coef Fsqd
_refine_ls_weighting_details 'calc w=1/[\s^2^(Fo^2^)+(0.0556P)^2^+0.0000P] where P=(Fo^2^+2Fc^2^)/3'
_refine_ls_weighting_scheme calc
_refine_ls_wR_factor_gt 0.1115
_refine_ls_wR_factor_ref 0.1302
_reflns_number_gt 4778
_reflns_number_total 8349
_reflns_threshold_expression >2sigma(I)
_cod_data_source_file b201038k.txt
_cod_data_source_block Meotriphsilyl-15
_cod_depositor_comments
;
The following automatic conversions were performed:

'_chemical_melting_point' value '369-373' was changed to '371(2)' -
the average value was taken and precision was estimated.

Automatic conversion script
Id: cif_fix_values 1569 2011-02-09 13:29:24Z adriana 
;
_cod_original_cell_volume 2414.2
_cod_original_sg_symbol_H-M P-1
_cod_database_code 7204360

loop_
_symmetry_equiv_pos_as_xyz
'x, y, z'
'-x, -y, -z'

loop_
_atom_site_label
_atom_site_type_symbol
_atom_site_fract_x
_atom_site_fract_y
_atom_site_fract_z
_atom_site_U_iso_or_equiv
_atom_site_adp_type
_atom_site_occupancy
_atom_site_symmetry_multiplicity
_atom_site_calc_flag
_atom_site_refinement_flags
_atom_site_disorder_assembly
_atom_site_disorder_group
Si1 Si 0.08187(7) 0.68647(6) 0.23121(5) 0.0310(2) Uani 1 1 d . . .
O1A O 0.27489(18) 0.93843(16) 0.07709(14) 0.0432(6) Uani 1 1 d . . .
C1A C 0.2325(3) 0.9679(2) 0.0030(2) 0.0368(8) Uani 1 1 d . . .
C2A C 0.3051(4) 1.0399(3) -0.0376(3) 0.0488(10) Uani 1 1 d . . .
C3A C 0.2548(4) 1.0686(3) -0.1118(3) 0.0568(11) Uani 1 1 d . . .
C4A C 0.1328(4) 1.0272(3) -0.1443(2) 0.0481(9) Uani 1 1 d . . .
C5A C -0.0742(3) 0.9134(2) -0.13692(19) 0.0359(7) Uani 1 1 d . . .
C6A C -0.1513(3) 0.8433(2) -0.09895(18) 0.0349(7) Uani 1 1 d . . .
C7A C -0.1023(3) 0.8096(2) -0.02681(18) 0.0304(7) Uani 1 1 d . . .
C8A C 0.0221(3) 0.8448(2) 0.00776(16) 0.0274(7) Uani 1 1 d . . .
C9A C 0.1047(3) 0.9209(2) -0.02987(18) 0.0319(7) Uani 1 1 d . . .
C10A C 0.0537(3) 0.9531(2) -0.10464(18) 0.0360(8) Uani 1 1 d . . .
C11A C 0.0586(3) 0.7993(2) 0.08025(18) 0.0308(7) Uani 1 1 d . . .
C12A C 0.0707(3) 0.7507(2) 0.13852(19) 0.0326(7) Uani 1 1 d . . .
C13A C 0.0064(3) 0.5460(2) 0.20457(19) 0.0358(7) Uani 1 1 d . . .
C14A C -0.0082(3) 0.4962(3) 0.1249(2) 0.0416(8) Uani 1 1 d . . .
C15A C -0.0615(3) 0.3911(3) 0.1072(3) 0.0549(10) Uani 1 1 d . . .
C16A C -0.0996(4) 0.3332(3) 0.1678(3) 0.0570(10) Uani 1 1 d . . .
C17A C -0.0874(4) 0.3797(3) 0.2467(3) 0.0648(11) Uani 1 1 d . . .
C18A C -0.0368(4) 0.4847(3) 0.2650(3) 0.0543(10) Uani 1 1 d . . .
C19A C 0.2481(3) 0.7141(2) 0.28008(17) 0.0328(7) Uani 1 1 d . . .
C20A C 0.2995(3) 0.6401(3) 0.30905(19) 0.0428(8) Uani 1 1 d . . .
C21A C 0.4223(3) 0.6648(4) 0.3488(2) 0.0576(11) Uani 1 1 d . . .
C22A C 0.4952(4) 0.7658(4) 0.3603(2) 0.0580(12) Uani 1 1 d . . .
C23A C 0.4482(3) 0.8412(4) 0.3325(2) 0.0544(10) Uani 1 1 d . . .
C24A C 0.3256(3) 0.8152(3) 0.2930(2) 0.0443(8) Uani 1 1 d . . .
C25A C 0.0033(3) 0.7413(2) 0.30652(17) 0.0302(7) Uani 1 1 d . . .
C26A C -0.0981(3) 0.7754(2) 0.2795(2) 0.0344(7) Uani 1 1 d . . .
C27A C -0.1569(3) 0.8166(2) 0.3347(2) 0.0394(8) Uani 1 1 d . . .
C28A C -0.1156(3) 0.8243(2) 0.4190(2) 0.0421(8) Uani 1 1 d . . .
C29A C -0.0152(3) 0.7912(3) 0.4481(2) 0.0412(8) Uani 1 1 d . . .
C30A C 0.0434(3) 0.7508(2) 0.39211(19) 0.0351(7) Uani 1 1 d . . .
C31A C 0.3979(3) 0.9925(3) 0.1194(3) 0.0552(10) Uani 1 1 d . . .
Si2 Si 0.50811(8) 0.25034(6) 0.31477(5) 0.0341(2) Uani 1 1 d . . .
O1B O 0.35935(19) 0.39077(15) 0.10725(13) 0.0439(6) Uani 1 1 d . . .
C1B C 0.3664(3) 0.3940(2) 0.02549(19) 0.0350(7) Uani 1 1 d . . .
C2B C 0.2998(3) 0.4398(2) -0.0278(2) 0.0430(8) Uani 1 1 d . . .
C3B C 0.3132(3) 0.4387(3) -0.1116(2) 0.0487(9) Uani 1 1 d . . .
C4B C 0.3921(3) 0.3937(3) -0.1417(2) 0.0436(8) Uani 1 1 d . . .
C5B C 0.5468(3) 0.3024(2) -0.1189(2) 0.0357(7) Uani 1 1 d . . .
C6B C 0.6186(3) 0.2593(2) -0.06857(19) 0.0368(8) Uani 1 1 d . . .
C7B C 0.6048(3) 0.2539(2) 0.01548(18) 0.0312(7) Uani 1 1 d . . .
C8B C 0.5221(2) 0.2948(2) 0.04807(16) 0.0278(7) Uani 1 1 d . A .
C9B C 0.4489(2) 0.3449(2) -0.00381(17) 0.0284(7) Uani 1 1 d . . .
C10B C 0.4625(3) 0.3466(2) -0.08840(17) 0.0327(7) Uani 1 1 d . . .
C11B C 0.5122(3) 0.2814(2) 0.13406(18) 0.0293(7) Uani 1 1 d . . .
C12B C 0.5115(3) 0.2630(2) 0.20513(19) 0.0339(7) Uani 1 1 d . A .
C13B C 0.5996(3) 0.1643(2) 0.35046(18) 0.0347(7) Uani 1 1 d . A .
C14B C 0.6697(3) 0.1262(2) 0.3005(2) 0.0390(8) Uani 1 1 d . . .
C15B C 0.7428(3) 0.0675(3) 0.3312(2) 0.0464(9) Uani 1 1 d . A .
C16B C 0.7484(3) 0.0456(3) 0.4118(2) 0.0515(9) Uani 1 1 d . . .
C17B C 0.6787(3) 0.0803(3) 0.4629(2) 0.0517(10) Uani 1 1 d . A .
C18B C 0.6057(3) 0.1386(3) 0.43248(19) 0.0430(8) Uani 1 1 d . . .
C19B C 0.3448(3) 0.1959(2) 0.33385(16) 0.0311(7) Uani 1 1 d D A .
C20B C 0.2983(3) 0.0937(2) 0.34638(17) 0.0337(7) Uani 1 1 d D . .
C21B C 0.1777(3) 0.0523(3) 0.35942(19) 0.0391(8) Uani 1 1 d D A .
C22B C 0.1011(3) 0.1126(3) 0.36003(19) 0.0466(9) Uani 1 1 d D . .
C23B C 0.1429(3) 0.2136(3) 0.3467(2) 0.0501(10) Uani 1 1 d D A .
C24B C 0.2643(3) 0.2548(3) 0.33402(19) 0.0441(9) Uani 1 1 d D . .
C25B C 0.6055(9) 0.3773(11) 0.3753(6) 0.0251(18) Uani 0.473(4) 1 d PD A 1
C26B C 0.6591(10) 0.4565(11) 0.3381(8) 0.031(2) Uani 0.473(4) 1 d PD A 1
C27B C 0.691(3) 0.5580(14) 0.3770(9) 0.051(3) Uani 0.473(4) 1 d PD A 1
C28B C 0.7388(8) 0.5704(8) 0.4581(7) 0.0398(19) Uani 0.473(4) 1 d PD A 1
C29B C 0.7277(7) 0.4857(5) 0.4994(4) 0.0457(12) Uani 0.473(4) 1 d PD A 1
H29B H 0.7663 0.4927 0.5560 0.069 Uiso 0.473(4) 1 calc PR A 1
C30B C 0.6603(6) 0.3902(5) 0.4586(4) 0.0386(11) Uani 0.473(4) 1 d PD A 1
H30B H 0.6512 0.3322 0.4882 0.058 Uiso 0.473(4) 1 calc PR A 1
C25X C 0.5640(7) 0.3834(10) 0.3689(6) 0.0251(18) Uani 0.53 1 d PD A 2
C26X C 0.6172(8) 0.4659(10) 0.3360(7) 0.031(2) Uani 0.53 1 d PD A 2
H26X H 0.5954 0.4664 0.2777 0.046 Uiso 0.527(4) 1 calc PR A 2
C27X C 0.705(3) 0.5543(13) 0.3830(8) 0.051(3) Uani 0.53 1 d PD A 2
H27X H 0.7754 0.5938 0.3623 0.076 Uiso 0.527(4) 1 calc PR A 2
C28X C 0.6826(7) 0.5778(7) 0.4584(6) 0.0398(19) Uani 0.53 1 d PD A 2
H28X H 0.7289 0.6409 0.4908 0.060 Uiso 0.527(4) 1 calc PR A 2
C29X C 0.5903(6) 0.5082(4) 0.4882(3) 0.0457(12) Uani 0.53 1 d PD A 2
H29X H 0.5668 0.5260 0.5392 0.069 Uiso 0.527(4) 1 calc PR A 2
C30X C 0.5319(6) 0.4127(4) 0.4443(3) 0.0386(11) Uani 0.53 1 d PD A 2
H30X H 0.4685 0.3657 0.4657 0.058 Uiso 0.527(4) 1 calc PR A 2
C31B C 0.2731(5) 0.4340(3) 0.1396(3) 0.0612(12) Uani 1 1 d . . .
O1Z O 0.8896(13) 0.3722(11) 0.4457(8) 0.050 Uiso 0.159(4) 1 d P . .
H1Z H 0.8168 0.3645 0.4211 0.075 Uiso 0.159(4) 1 calc PR . .
C1Z C 0.924(2) 0.4500(16) 0.4961(13) 0.050 Uiso 0.159(4) 1 d P . .
H2Z H 0.8588 0.4832 0.4932 0.075 Uiso 0.159(4) 1 calc PR . .
H3Z H 0.9997 0.4971 0.4826 0.075 Uiso 0.159(4) 1 calc PR . .
H4Z H 0.9427 0.4318 0.5524 0.075 Uiso 0.159(4) 1 calc PR . .
H2A H 0.388(3) 1.068(2) -0.0126(18) 0.041(9) Uiso 1 1 d . . .
H3A H 0.304(3) 1.113(3) -0.142(2) 0.072(12) Uiso 1 1 d . . .
H4A H 0.096(3) 1.054(3) -0.194(2) 0.063(11) Uiso 1 1 d . . .
H5A H -0.109(3) 0.939(2) -0.1917(19) 0.049(9) Uiso 1 1 d . . .
H6A H -0.244(3) 0.816(2) -0.1238(18) 0.042(8) Uiso 1 1 d . . .
H7A H -0.157(3) 0.761(2) 0.0006(16) 0.032(8) Uiso 1 1 d . . .
H14A H 0.019(3) 0.535(2) 0.080(2) 0.052(10) Uiso 1 1 d . . .
H15A H -0.071(3) 0.363(2) 0.050(2) 0.040(9) Uiso 1 1 d . . .
H16A H -0.138(4) 0.259(3) 0.154(2) 0.080(12) Uiso 1 1 d . . .
H17A H -0.124(3) 0.340(3) 0.288(2) 0.058(11) Uiso 1 1 d . . .
H18A H -0.033(3) 0.516(3) 0.318(2) 0.058(11) Uiso 1 1 d . . .
H21A H 0.455(3) 0.611(3) 0.367(2) 0.072(12) Uiso 1 1 d . . .
H20A H 0.248(3) 0.574(2) 0.2996(18) 0.037(9) Uiso 1 1 d . . .
H22A H 0.578(4) 0.782(3) 0.387(2) 0.081(13) Uiso 1 1 d . . .
H23A H 0.501(3) 0.909(3) 0.338(2) 0.064(12) Uiso 1 1 d . . .
H24A H 0.293(3) 0.871(3) 0.274(2) 0.059(10) Uiso 1 1 d . . .
H26A H -0.128(2) 0.7739(18) 0.2211(16) 0.017(7) Uiso 1 1 d . . .
H27A H -0.227(3) 0.838(2) 0.3120(19) 0.051(9) Uiso 1 1 d . . .
H28A H -0.154(3) 0.854(2) 0.460(2) 0.056(10) Uiso 1 1 d . . .
H29A H 0.021(3) 0.800(2) 0.506(2) 0.042(9) Uiso 1 1 d . . .
H30A H 0.105(3) 0.726(2) 0.4110(17) 0.030(8) Uiso 1 1 d . . .
H31A H 0.411(3) 0.965(3) 0.174(2) 0.065(12) Uiso 1 1 d . . .
H31B H 0.409(3) 1.070(3) 0.1301(19) 0.057(10) Uiso 1 1 d . . .
H31C H 0.458(3) 0.990(2) 0.0836(18) 0.043(9) Uiso 1 1 d . . .
H2B H 0.249(3) 0.476(2) -0.0049(17) 0.039(8) Uiso 1 1 d . . .
H3B H 0.268(3) 0.473(2) -0.1460(18) 0.039(8) Uiso 1 1 d . . .
H4B H 0.400(3) 0.391(3) -0.202(2) 0.063(11) Uiso 1 1 d . . .
H5B H 0.549(3) 0.304(2) -0.1783(19) 0.042(8) Uiso 1 1 d . . .
H6B H 0.677(3) 0.231(2) -0.0881(16) 0.031(8) Uiso 1 1 d . . .
H7B H 0.659(3) 0.222(2) 0.0555(19) 0.054(9) Uiso 1 1 d . . .
H14B H 0.668(3) 0.148(2) 0.2416(19) 0.046(9) Uiso 1 1 d . . .
H15B H 0.783(3) 0.040(3) 0.295(2) 0.064(11) Uiso 1 1 d . . .
H16B H 0.802(3) 0.004(3) 0.434(2) 0.059(10) Uiso 1 1 d . . .
H17B H 0.684(3) 0.065(2) 0.522(2) 0.058(10) Uiso 1 1 d . . .
H18B H 0.550(3) 0.166(2) 0.4672(18) 0.044(8) Uiso 1 1 d . . .
H20B H 0.357(3) 0.055(2) 0.3460(17) 0.042(9) Uiso 1 1 d . . .
H21B H 0.148(3) -0.017(3) 0.3658(19) 0.048(10) Uiso 1 1 d . . .
H22B H 0.016(3) 0.084(2) 0.3692(18) 0.046(9) Uiso 1 1 d . . .
H23B H 0.098(3) 0.260(3) 0.348(2) 0.061(11) Uiso 1 1 d . . .
H24B H 0.298(2) 0.325(2) 0.3281(15) 0.020(7) Uiso 1 1 d . . .
H26B H 0.678(8) 0.430(6) 0.284(5) 0.25(4) Uiso 1 1 d . . .
H27B H 0.694(5) 0.617(4) 0.344(3) 0.139(19) Uiso 1 1 d . . .
H28B H 0.776(5) 0.633(4) 0.482(3) 0.14(2) Uiso 1 1 d . . .
H31X H 0.298(3) 0.510(3) 0.133(2) 0.074(11) Uiso 1 1 d . . .
H31Y H 0.289(3) 0.426(3) 0.203(2) 0.068(12) Uiso 1 1 d . . .
H31Z H 0.183(5) 0.404(4) 0.102(3) 0.13(2) Uiso 1 1 d . . .

loop_
_atom_site_aniso_label
_atom_site_aniso_U_11
_atom_site_aniso_U_22
_atom_site_aniso_U_33
_atom_site_aniso_U_23
_atom_site_aniso_U_13
_atom_site_aniso_U_12
Si1 0.0276(5) 0.0320(5) 0.0302(5) -0.0011(4) 0.0041(4) 0.0056(4)
O1A 0.0240(12) 0.0340(12) 0.0637(15) -0.0035(11) 0.0067(11) -0.0007(10)
C1A 0.0351(19) 0.0275(17) 0.050(2) -0.0009(15) 0.0192(16) 0.0078(16)
C2A 0.038(2) 0.033(2) 0.070(3) -0.0084(19) 0.029(2) -0.0040(18)
C3A 0.077(3) 0.034(2) 0.061(3) 0.0052(19) 0.045(3) 0.003(2)
C4A 0.067(3) 0.0332(19) 0.047(2) 0.0053(17) 0.033(2) 0.008(2)
C5A 0.052(2) 0.0302(18) 0.0278(18) 0.0011(14) 0.0106(16) 0.0139(17)
C6A 0.039(2) 0.0342(18) 0.0299(18) -0.0019(14) 0.0015(15) 0.0125(17)
C7A 0.0286(17) 0.0246(16) 0.0351(18) 0.0013(14) 0.0086(15) 0.0028(14)
C8A 0.0315(17) 0.0240(15) 0.0260(16) -0.0012(12) 0.0107(13) 0.0055(14)
C9A 0.0364(18) 0.0217(15) 0.0401(18) -0.0025(13) 0.0176(15) 0.0087(15)
C10A 0.052(2) 0.0234(16) 0.0355(18) 0.0011(13) 0.0230(16) 0.0089(16)
C11A 0.0228(16) 0.0288(16) 0.0346(18) -0.0107(14) 0.0072(14) 0.0003(14)
C12A 0.0230(16) 0.0334(17) 0.0376(18) -0.0016(15) 0.0077(14) 0.0025(14)
C13A 0.0276(17) 0.0333(17) 0.0440(19) 0.0015(15) -0.0015(14) 0.0099(15)
C14A 0.0393(19) 0.037(2) 0.048(2) -0.0095(17) 0.0015(17) 0.0171(17)
C15A 0.049(2) 0.048(2) 0.064(3) -0.017(2) -0.002(2) 0.019(2)
C16A 0.047(2) 0.035(2) 0.079(3) -0.004(2) -0.010(2) 0.010(2)
C17A 0.064(3) 0.040(2) 0.074(3) 0.015(2) -0.003(2) -0.003(2)
C18A 0.063(3) 0.041(2) 0.047(2) 0.0014(19) -0.001(2) 0.003(2)
C19A 0.0277(16) 0.0438(19) 0.0242(16) -0.0013(14) 0.0062(13) 0.0070(16)
C20A 0.034(2) 0.061(3) 0.0324(19) 0.0160(17) 0.0064(15) 0.011(2)
C21A 0.037(2) 0.095(3) 0.045(2) 0.033(2) 0.0084(18) 0.021(2)
C22A 0.028(2) 0.111(4) 0.0267(19) 0.004(2) 0.0049(16) 0.010(3)
C23A 0.030(2) 0.071(3) 0.047(2) -0.016(2) 0.0068(17) -0.002(2)
C24A 0.0332(19) 0.048(2) 0.046(2) -0.0118(17) 0.0059(16) 0.0079(18)
C25A 0.0251(16) 0.0243(16) 0.0361(18) 0.0005(13) 0.0089(13) -0.0015(14)
C26A 0.0349(18) 0.0301(17) 0.0350(19) 0.0021(14) 0.0077(15) 0.0045(15)
C27A 0.0388(19) 0.0393(19) 0.045(2) 0.0086(15) 0.0166(17) 0.0133(17)
C28A 0.043(2) 0.0358(19) 0.049(2) 0.0012(16) 0.0225(18) 0.0078(17)
C29A 0.042(2) 0.043(2) 0.033(2) 0.0009(15) 0.0131(16) 0.0027(17)
C30A 0.0312(18) 0.0380(19) 0.0339(19) 0.0052(14) 0.0083(15) 0.0055(16)
C31A 0.027(2) 0.048(3) 0.077(3) -0.012(2) 0.006(2) -0.0032(19)
Si2 0.0417(5) 0.0280(5) 0.0286(5) 0.0008(4) 0.0131(4) 0.0013(4)
O1B 0.0482(14) 0.0353(12) 0.0586(15) 0.0103(11) 0.0307(12) 0.0172(11)
C1B 0.0285(17) 0.0235(16) 0.050(2) 0.0034(14) 0.0131(15) -0.0002(15)
C2B 0.0266(18) 0.0290(18) 0.071(3) 0.0085(17) 0.0089(17) 0.0042(16)
C3B 0.0317(19) 0.039(2) 0.064(3) 0.0154(19) -0.0109(18) -0.0005(17)
C4B 0.0345(19) 0.042(2) 0.044(2) 0.0074(16) -0.0029(16) -0.0011(17)
C5B 0.0386(19) 0.0376(18) 0.0256(18) 0.0026(14) 0.0073(15) 0.0030(16)
C6B 0.0355(18) 0.0361(18) 0.0388(19) -0.0007(15) 0.0186(16) 0.0058(17)
C7B 0.0289(17) 0.0289(16) 0.0327(17) 0.0041(14) 0.0071(14) 0.0029(15)
C8B 0.0242(15) 0.0252(15) 0.0277(16) -0.0001(12) 0.0057(13) -0.0022(14)
C9B 0.0202(15) 0.0227(15) 0.0343(17) 0.0012(13) 0.0021(13) -0.0045(13)
C10B 0.0294(17) 0.0317(17) 0.0287(17) 0.0046(13) -0.0012(14) -0.0009(15)
C11B 0.0278(16) 0.0220(15) 0.0347(19) -0.0018(13) 0.0088(14) 0.0017(14)
C12B 0.0341(18) 0.0291(17) 0.0329(18) -0.0001(14) 0.0089(14) 0.0003(15)
C13B 0.0267(16) 0.0361(18) 0.0319(18) -0.0052(14) 0.0071(14) -0.0039(15)
C14B 0.0324(18) 0.0383(19) 0.038(2) -0.0049(15) 0.0090(15) -0.0011(16)
C15B 0.0296(18) 0.052(2) 0.052(2) -0.0093(18) 0.0101(17) 0.0060(18)
C16B 0.035(2) 0.065(3) 0.051(2) -0.0025(19) -0.0026(17) 0.016(2)
C17B 0.038(2) 0.077(3) 0.035(2) 0.0043(19) -0.0021(17) 0.013(2)
C18B 0.0290(18) 0.064(2) 0.0330(19) -0.0003(16) 0.0038(15) 0.0110(18)
C19B 0.0385(18) 0.0316(17) 0.0249(16) 0.0027(13) 0.0107(13) 0.0109(15)
C20B 0.0318(18) 0.0391(19) 0.0297(17) 0.0071(14) 0.0054(14) 0.0095(17)
C21B 0.0320(18) 0.044(2) 0.0351(19) 0.0080(16) 0.0057(15) 0.0013(18)
C22B 0.039(2) 0.071(3) 0.0295(18) 0.0016(17) 0.0120(16) 0.015(2)
C23B 0.056(2) 0.073(3) 0.039(2) 0.0042(18) 0.0152(17) 0.044(2)
C24B 0.064(2) 0.039(2) 0.040(2) 0.0043(16) 0.0212(17) 0.025(2)
C25B 0.014(5) 0.036(2) 0.027(2) 0.0068(18) 0.006(3) 0.009(4)
C26B 0.032(6) 0.031(3) 0.031(2) 0.0016(18) 0.010(4) 0.011(4)
C27B 0.071(6) 0.033(2) 0.043(3) 0.008(2) 0.021(3) 0.001(3)
C28B 0.045(6) 0.031(2) 0.037(2) 0.0011(19) 0.010(4) 0.000(4)
C29B 0.059(3) 0.045(3) 0.027(2) 0.001(2) 0.004(2) 0.008(3)
C30B 0.048(3) 0.033(3) 0.032(2) 0.006(2) 0.009(2) 0.006(2)
C25X 0.014(5) 0.036(2) 0.027(2) 0.0068(18) 0.006(3) 0.009(4)
C26X 0.032(6) 0.031(3) 0.031(2) 0.0016(18) 0.010(4) 0.011(4)
C27X 0.071(6) 0.033(2) 0.043(3) 0.008(2) 0.021(3) 0.001(3)
C28X 0.045(6) 0.031(2) 0.037(2) 0.0011(19) 0.010(4) 0.000(4)
C29X 0.059(3) 0.045(3) 0.027(2) 0.001(2) 0.004(2) 0.008(3)
C30X 0.048(3) 0.033(3) 0.032(2) 0.006(2) 0.009(2) 0.006(2)
C31B 0.071(3) 0.046(2) 0.088(3) 0.016(2) 0.052(3) 0.032(2)

loop_
_atom_type_symbol
_atom_type_description
_atom_type_scat_dispersion_real
_atom_type_scat_dispersion_imag
_atom_type_scat_source
C C 0.0033 0.0016 'International Tables Vol C Tables 4.2.6.8 and 6.1.1.4'
H H 0.0000 0.0000 'International Tables Vol C Tables 4.2.6.8 and 6.1.1.4'
O O 0.0106 0.0060 'International Tables Vol C Tables 4.2.6.8 and 6.1.1.4'
Si Si 0.0817 0.0704 'International Tables Vol C Tables 4.2.6.8 and 6.1.1.4'

loop_
_geom_angle_atom_site_label_1
_geom_angle_atom_site_label_2
_geom_angle_atom_site_label_3
_geom_angle
_geom_angle_site_symmetry_1
_geom_angle_site_symmetry_3
_geom_angle_publ_flag
C12A Si1 C19A 109.91(13) . . ?
C12A Si1 C25A 107.29(13) . . ?
C19A Si1 C25A 107.75(13) . . ?
C12A Si1 C13A 110.21(14) . . ?
C19A Si1 C13A 110.60(13) . . ?
C25A Si1 C13A 110.99(13) . . ?
C1A O1A C31A 118.3(3) . . ?
O1A C1A C2A 123.9(3) . . ?
O1A C1A C9A 115.4(3) . . ?
C2A C1A C9A 120.6(3) . . ?
C1A C2A C3A 120.9(4) . . ?
C4A C3A C2A 120.4(4) . . ?
C3A C4A C10A 121.0(4) . . ?
C6A C5A C10A 121.3(3) . . ?
C5A C6A C7A 119.3(3) . . ?
C8A C7A C6A 122.4(3) . . ?
C7A C8A C9A 119.4(3) . . ?
C7A C8A C11A 115.5(2) . . ?
C9A C8A C11A 125.1(3) . . ?
C1A C9A C10A 117.9(3) . . ?
C1A C9A C8A 124.6(3) . . ?
C10A C9A C8A 117.5(3) . . ?
C5A C10A C4A 120.7(3) . . ?
C5A C10A C9A 120.0(3) . . ?
C4A C10A C9A 119.2(3) . . ?
C12A C11A C8A 169.8(3) . . ?
C11A C12A Si1 174.1(3) . . ?
C14A C13A C18A 116.4(3) . . ?
C14A C13A Si1 122.6(3) . . ?
C18A C13A Si1 121.0(2) . . ?
C15A C14A C13A 121.5(4) . . ?
C16A C15A C14A 120.7(4) . . ?
C15A C16A C17A 119.3(4) . . ?
C16A C17A C18A 120.7(4) . . ?
C17A C18A C13A 121.3(4) . . ?
C20A C19A C24A 117.1(3) . . ?
C20A C19A Si1 123.6(3) . . ?
C24A C19A Si1 119.2(2) . . ?
C21A C20A C19A 121.8(4) . . ?
C22A C21A C20A 119.1(4) . . ?
C23A C22A C21A 121.0(4) . . ?
C22A C23A C24A 119.1(4) . . ?
C23A C24A C19A 121.9(4) . . ?
C30A C25A C26A 116.8(3) . . ?
C30A C25A Si1 121.7(2) . . ?
C26A C25A Si1 121.4(2) . . ?
C27A C26A C25A 122.0(3) . . ?
C28A C27A C26A 119.8(3) . . ?
C27A C28A C29A 119.7(3) . . ?
C28A C29A C30A 119.8(3) . . ?
C29A C30A C25A 121.8(3) . . ?
C12B Si2 C13B 109.53(13) . . ?
C12B Si2 C25X 105.6(3) . . ?
C13B Si2 C25X 115.9(3) . . ?
C12B Si2 C19B 111.56(13) . . ?
C13B Si2 C19B 108.64(13) . . ?
C25X Si2 C19B 105.6(3) . . ?
C12B Si2 C25B 107.0(4) . . ?
C13B Si2 C25B 101.7(3) . . ?
C25X Si2 C25B 15.3(4) . . ?
C19B Si2 C25B 117.8(3) . . ?
C1B O1B C31B 118.0(3) . . ?
O1B C1B C2B 124.3(3) . . ?
O1B C1B C9B 115.2(3) . . ?
C2B C1B C9B 120.5(3) . . ?
C1B C2B C3B 120.0(3) . . ?
C4B C3B C2B 121.3(3) . . ?
C3B C4B C10B 120.1(3) . . ?
C6B C5B C10B 121.6(3) . . ?
C5B C6B C7B 119.6(3) . . ?
C8B C7B C6B 120.9(3) . . ?
C7B C8B C9B 120.1(2) . . ?
C7B C8B C11B 116.1(2) . . ?
C9B C8B C11B 123.8(2) . . ?
C10B C9B C1B 118.4(3) . . ?
C10B C9B C8B 117.6(2) . . ?
C1B C9B C8B 124.0(3) . . ?
C5B C10B C4B 120.2(3) . . ?
C5B C10B C9B 120.1(3) . . ?
C4B C10B C9B 119.7(3) . . ?
C12B C11B C8B 173.0(3) . . ?
C11B C12B Si2 173.1(3) . . ?
C14B C13B C18B 116.8(3) . . ?
C14B C13B Si2 123.1(2) . . ?
C18B C13B Si2 120.1(2) . . ?
C15B C14B C13B 121.2(3) . . ?
C16B C15B C14B 120.5(3) . . ?
C15B C16B C17B 120.1(3) . . ?
C18B C17B C16B 119.5(3) . . ?
C17B C18B C13B 121.9(3) . . ?
C24B C19B C20B 117.1(3) . . ?
C24B C19B Si2 121.6(2) . . ?
C20B C19B Si2 121.3(2) . . ?
C21B C20B C19B 121.9(3) . . ?
C22B C21B C20B 119.6(3) . . ?
C21B C22B C23B 120.4(3) . . ?
C22B C23B C24B 119.7(3) . . ?
C19B C24B C23B 121.4(3) . . ?
C26B C25B C30B 110.5(10) . . ?
C26B C25B Si2 122.2(9) . . ?
C30B C25B Si2 124.5(9) . . ?
C25B C26B C27B 121.8(12) . . ?
C28B C27B C26B 114.5(18) . . ?
C27B C28B C29B 118.9(11) . . ?
C28B C29B C30B 120.0(7) . . ?
C29B C30B C25B 121.3(8) . . ?
C26X C25X C30X 109.0(9) . . ?
C26X C25X Si2 125.7(8) . . ?
C30X C25X Si2 124.0(8) . . ?
C25X C26X C27X 123.6(11) . . ?
C28X C27X C26X 114.9(17) . . ?
C27X C28X C29X 118.4(10) . . ?
C28X C29X C30X 120.3(6) . . ?
C29X C30X C25X 121.6(7) . . ?
O1Z C1Z C1Z 124(2) . 2_766 ?

loop_
_geom_bond_atom_site_label_1
_geom_bond_atom_site_label_2
_geom_bond_distance
_geom_bond_site_symmetry_2
_geom_bond_publ_flag
Si1 C12A 1.813(3) . ?
Si1 C19A 1.863(3) . ?
Si1 C25A 1.866(3) . ?
Si1 C13A 1.866(3) . ?
O1A C1A 1.368(4) . ?
O1A C31A 1.429(4) . ?
C1A C2A 1.375(4) . ?
C1A C9A 1.417(4) . ?
C2A C3A 1.395(5) . ?
C3A C4A 1.351(5) . ?
C4A C10A 1.419(4) . ?
C5A C6A 1.359(4) . ?
C5A C10A 1.406(4) . ?
C6A C7A 1.395(4) . ?
C7A C8A 1.377(4) . ?
C8A C9A 1.435(4) . ?
C8A C11A 1.440(4) . ?
C9A C10A 1.429(4) . ?
C11A C12A 1.216(4) . ?
C13A C14A 1.392(4) . ?
C13A C18A 1.398(4) . ?
C14A C15A 1.388(5) . ?
C15A C16A 1.358(5) . ?
C16A C17A 1.370(5) . ?
C17A C18A 1.385(5) . ?
C19A C20A 1.390(4) . ?
C19A C24A 1.400(4) . ?
C20A C21A 1.387(5) . ?
C21A C22A 1.382(6) . ?
C22A C23A 1.373(6) . ?
C23A C24A 1.383(5) . ?
C25A C30A 1.391(4) . ?
C25A C26A 1.393(4) . ?
C26A C27A 1.384(4) . ?
C27A C28A 1.376(4) . ?
C28A C29A 1.383(5) . ?
C29A C30A 1.385(4) . ?
Si2 C12B 1.818(3) . ?
Si2 C13B 1.859(3) . ?
Si2 C25X 1.865(12) . ?
Si2 C19B 1.879(3) . ?
Si2 C25B 1.893(13) . ?
O1B C1B 1.354(3) . ?
O1B C31B 1.432(4) . ?
C1B C2B 1.374(4) . ?
C1B C9B 1.424(4) . ?
C2B C3B 1.400(5) . ?
C3B C4B 1.360(5) . ?
C4B C10B 1.412(4) . ?
C5B C6B 1.358(4) . ?
C5B C10B 1.407(4) . ?
C6B C7B 1.411(4) . ?
C7B C8B 1.380(4) . ?
C8B C9B 1.446(4) . ?
C8B C11B 1.447(4) . ?
C9B C10B 1.416(4) . ?
C11B C12B 1.207(4) . ?
C13B C14B 1.400(4) . ?
C13B C18B 1.407(4) . ?
C14B C15B 1.386(5) . ?
C15B C16B 1.368(5) . ?
C16B C17B 1.385(5) . ?
C17B C18B 1.379(5) . ?
C19B C24B 1.389(4) . ?
C19B C20B 1.395(4) . ?
C20B C21B 1.385(4) . ?
C21B C22B 1.367(5) . ?
C22B C23B 1.377(5) . ?
C23B C24B 1.391(5) . ?
C25B C26B 1.323(10) . ?
C25B C30B 1.387(10) . ?
C26B C27B 1.416(14) . ?
C27B C28B 1.335(16) . ?
C28B C29B 1.371(10) . ?
C29B C30B 1.381(8) . ?
C25X C26X 1.316(9) . ?
C25X C30X 1.402(9) . ?
C26X C27X 1.422(13) . ?
C27X C28X 1.335(15) . ?
C28X C29X 1.379(9) . ?
C29X C30X 1.382(7) . ?
O1Z C1Z 1.23(2) . ?
C1Z C1Z 1.85(4) 2_766 ?
